data_4518882
loop_
_publ_author_name
'Wang, Jinlei'
'Chen, Haohua'
'Kong, Lingheng'
'Wang, Fen'
'Lan, Yu'
'Li, Xingwei'

_publ_section_title
;
 Enantioselective and Diastereoselective C--H Alkylation of Benzamides:
 Synergized Axial and Central Chirality via a Single Stereodetermining
 Step
;
_journal_name_full 'ACS Catalysis'
_journal_page_first 9151
_journal_page_last 9158
_journal_paper_doi 10.1021/acscatal.1c02450
_journal_year 2021
_chemical_formula_sum 'C31 H34 N2 O4 Si'
_chemical_formula_weight 526.69
_space_group_crystal_system triclinic
_space_group_IT_number 2
_space_group_name_Hall '-P 1'
_space_group_name_H-M_alt 'P -1'
_atom_sites_solution_hydrogens geom
_audit_creation_method SHELXL-2013
_cell_angle_alpha 97.1910(10)
_cell_angle_beta 100.2750(10)
_cell_angle_gamma 105.8560(10)
_cell_formula_units_Z 2
_cell_length_a 9.3942(3)
_cell_length_b 10.1393(3)
_cell_length_c 16.2354(5)
_cell_measurement_reflns_used 9902
_cell_measurement_temperature 293(2)
_cell_measurement_theta_max 54.957
_cell_measurement_theta_min 4.771
_cell_volume 1438.82(8)
_computing_cell_refinement 'Bruker SAINT'
_computing_data_collection 'Bruker APEX2'
_computing_data_reduction 'Bruker SAINT'
_computing_molecular_graphics 'Bruker SHELXTL'
_computing_publication_material 'Bruker SHELXTL'
_computing_structure_refinement 'SHELXL-2013 (Sheldrick, 2013)'
_computing_structure_solution 'SHELXS-97 (Sheldrick 2008)'
_diffrn_ambient_temperature 293(2)
_diffrn_measured_fraction_theta_full 0.992
_diffrn_measured_fraction_theta_max 0.992
_diffrn_measurement_device_type 'Bruker APEX-II CCD'
_diffrn_measurement_method '\f and \w scans'
_diffrn_radiation_type MoK\a
_diffrn_radiation_wavelength 0.71073
_diffrn_reflns_av_R_equivalents 0.0307
_diffrn_reflns_av_unetI/netI 0.0219
_diffrn_reflns_Laue_measured_fraction_full 0.992
_diffrn_reflns_Laue_measured_fraction_max 0.992
_diffrn_reflns_limit_h_max 11
_diffrn_reflns_limit_h_min -11
_diffrn_reflns_limit_k_max 12
_diffrn_reflns_limit_k_min -12
_diffrn_reflns_limit_l_max 20
_diffrn_reflns_limit_l_min -20
_diffrn_reflns_number 28331
_diffrn_reflns_point_group_measured_fraction_full 0.992
_diffrn_reflns_point_group_measured_fraction_max 0.992
_diffrn_reflns_theta_full 25.242
_diffrn_reflns_theta_max 26.000
_diffrn_reflns_theta_min 2.124
_exptl_absorpt_coefficient_mu 0.119
_exptl_absorpt_correction_T_max 0.7456
_exptl_absorpt_correction_T_min 0.6452
_exptl_absorpt_correction_type multi-scan
_exptl_absorpt_process_details sadabs
_exptl_crystal_colour colorless
_exptl_crystal_density_diffrn 1.216
_exptl_crystal_description prismatic
_exptl_crystal_F_000 560
_exptl_crystal_size_max 0.170
_exptl_crystal_size_mid 0.140
_exptl_crystal_size_min 0.100
_refine_diff_density_max 0.544
_refine_diff_density_min -0.399
_refine_diff_density_rms 0.035
_refine_ls_extinction_method none
_refine_ls_goodness_of_fit_ref 1.039
_refine_ls_hydrogen_treatment constr
_refine_ls_matrix_type full
_refine_ls_number_parameters 386
_refine_ls_number_reflns 5616
_refine_ls_number_restraints 98
_refine_ls_restrained_S_all 1.280
_refine_ls_R_factor_all 0.0593
_refine_ls_R_factor_gt 0.0494
_refine_ls_shift/su_max 0.030
_refine_ls_shift/su_mean 0.001
_refine_ls_structure_factor_coef Fsqd
_refine_ls_weighting_details 'w=1/[\s^2^(Fo^2^)+(0.0686P)^2^+0.4650P] where P=(Fo^2^+2Fc^2^)/3'
_refine_ls_weighting_scheme calc
_refine_ls_wR_factor_gt 0.1300
_refine_ls_wR_factor_ref 0.1398
_reflns_Friedel_coverage 0.000
_reflns_number_gt 4699
_reflns_number_total 5616
_reflns_threshold_expression 'I > 2\s(I)'
_cod_data_source_file cs1c02450_si_002.cif
_cod_data_source_block mo_d8v21218_0m
_cod_database_code 4518882
_shelx_space_group_comment
; 
The symmetry employed for this shelxl refinement is uniquely defined 
by the following loop, which should always be used as a source of 
symmetry information in preference to the above space-group names. 
They are only intended as comments. 
;
_shelx_estimated_absorpt_t_min 0.980
_shelx_estimated_absorpt_t_max 0.988
_shelxl_version_number 2013-4

loop_
_space_group_symop_operation_xyz
'x, y, z'
'-x, -y, -z'

loop_
_atom_site_label
_atom_site_type_symbol
_atom_site_fract_x
_atom_site_fract_y
_atom_site_fract_z
_atom_site_U_iso_or_equiv
_atom_site_adp_type
_atom_site_occupancy
_atom_site_site_symmetry_order
_atom_site_calc_flag
_atom_site_refinement_flags_posn
_atom_site_refinement_flags_adp
_atom_site_refinement_flags_occupancy
_atom_site_disorder_assembly
_atom_site_disorder_group
N1 N 0.78256(17) 0.71024(16) 0.28354(10) 0.0520(4) Uani 1 1 d . . . . .
N2 N 0.62842(14) 0.17481(13) 0.31388(8) 0.0380(3) Uani 1 1 d . . . . .
O1 O 1.00527(15) 0.69277(17) 0.35109(11) 0.0724(4) Uani 1 1 d . . . . .
O2 O 0.78002(17) 0.04374(14) 0.35997(10) 0.0709(4) Uani 1 1 d . . . . .
O3 O 0.53068(15) 0.35436(13) 0.29035(8) 0.0558(3) Uani 1 1 d . . . . .
O4 O 0.43458(15) -0.00704(14) 0.37852(8) 0.0606(4) Uani 1 1 d . . . . .
C1 C 0.8379(3) 0.7441(3) 0.20765(15) 0.0741(6) Uani 1 1 d . . . . .
H1A H 0.8749 0.6714 0.1830 0.089 Uiso 1 1 calc R U . . .
H1B H 0.9187 0.8320 0.2210 0.089 Uiso 1 1 calc R U . . .
C2 C 0.6992(3) 0.7539(4) 0.14791(18) 0.0930(9) Uani 1 1 d . . . . .
H2A H 0.6996 0.8502 0.1511 0.112 Uiso 1 1 calc R U . . .
H2B H 0.6961 0.7154 0.0896 0.112 Uiso 1 1 calc R U . . .
C3 C 0.5659(3) 0.6700(3) 0.17776(14) 0.0754(6) Uani 1 1 d . . . . .
H3A H 0.4778 0.7014 0.1618 0.090 Uiso 1 1 calc R U . . .
H3B H 0.5400 0.5716 0.1541 0.090 Uiso 1 1 calc R U . . .
C4 C 0.6202(2) 0.6966(2) 0.27284(12) 0.0527(4) Uani 1 1 d . . . . .
H4A H 0.6049 0.7815 0.2991 0.063 Uiso 1 1 calc R U . . .
H4B H 0.5686 0.6192 0.2970 0.063 Uiso 1 1 calc R U . . .
C5 C 0.87189(19) 0.68736(17) 0.34987(12) 0.0483(4) Uani 1 1 d . . . . .
C6 C 0.80345(19) 0.65309(18) 0.42414(11) 0.0455(4) Uani 1 1 d . . . . .
C7 C 0.7784(3) 0.7573(2) 0.47796(14) 0.0648(5) Uani 1 1 d . . . . .
H7 H 0.8002 0.8475 0.4665 0.078 Uiso 1 1 calc R U . . .
C8 C 0.7213(3) 0.7282(3) 0.54850(14) 0.0761(7) Uani 1 1 d . . . . .
H8 H 0.7044 0.7986 0.5844 0.091 Uiso 1 1 calc R U . . .
C9 C 0.6895(3) 0.5959(3) 0.56551(14) 0.0736(6) Uani 1 1 d . . . . .
H9 H 0.6516 0.5765 0.6132 0.088 Uiso 1 1 calc R U . . .
C10 C 0.7134(2) 0.4916(2) 0.51226(13) 0.0624(5) Uani 1 1 d . . . . .
H10 H 0.6909 0.4019 0.5243 0.075 Uiso 1 1 calc R U . . .
C11 C 0.77054(18) 0.51748(17) 0.44083(10) 0.0439(4) Uani 1 1 d . . . . .
C12 C 0.78597(19) 0.40035(17) 0.37876(11) 0.0440(4) Uani 1 1 d . . . . .
H12 H 0.8486 0.4428 0.3411 0.053 Uiso 1 1 calc R U . . .
C13 C 0.8538(2) 0.29304(18) 0.41432(12) 0.0507(4) Uani 1 1 d . . . . .
H13A H 0.9581 0.3105 0.4086 0.061 Uiso 1 1 calc R U . . .
H13B H 0.8516 0.2961 0.4740 0.061 Uiso 1 1 calc R U . . .
C14 C 0.75601(19) 0.15405(18) 0.36224(11) 0.0452(4) Uani 1 1 d . . . . .
C15 C 0.63160(18) 0.31306(16) 0.32323(10) 0.0395(4) Uani 1 1 d . . . . .
C16 C 0.50596(17) 0.06567(16) 0.25715(10) 0.0396(4) Uani 1 1 d . . . . .
C17 C 0.40507(18) -0.02687(17) 0.29217(11) 0.0445(4) Uani 1 1 d . . . . .
C18 C 0.2819(2) -0.12904(19) 0.23890(13) 0.0520(4) Uani 1 1 d . . . . .
H18 H 0.2141 -0.1920 0.2614 0.062 Uiso 1 1 calc R U . . .
C19 C 0.2617(2) -0.1358(2) 0.15204(13) 0.0580(5) Uani 1 1 d . . . . .
H19 H 0.1791 -0.2040 0.1161 0.070 Uiso 1 1 calc R U . . .
C20 C 0.3607(2) -0.0442(2) 0.11709(12) 0.0543(5) Uani 1 1 d . . . . .
H20 H 0.3440 -0.0509 0.0583 0.065 Uiso 1 1 calc R U . . .
C21 C 0.48628(18) 0.05867(17) 0.16965(11) 0.0426(4) Uani 1 1 d . . . . .
C22 C 0.59376(19) 0.15923(18) 0.13302(10) 0.0435(4) Uani 1 1 d . . . . .
C23 C 0.5417(2) 0.2399(2) 0.07933(12) 0.0567(5) Uani 1 1 d . . . . .
H23 H 0.4383 0.2290 0.0646 0.068 Uiso 1 1 calc R U . . .
C24 C 0.6414(3) 0.3363(2) 0.04754(13) 0.0631(5) Uani 1 1 d . . . . .
H24 H 0.6055 0.3910 0.0122 0.076 Uiso 1 1 calc R U . . .
C25 C 0.7955(2) 0.3515(2) 0.06834(12) 0.0572(5) Uani 1 1 d D . . . .
H25 H 0.8620 0.4172 0.0468 0.069 Uiso 1 1 calc R U . . .
C26 C 0.8522(2) 0.27134(19) 0.12032(11) 0.0485(4) Uani 1 1 d D . . . .
C27 C 0.74844(19) 0.17504(18) 0.15179(11) 0.0450(4) Uani 1 1 d . . . . .
H27 H 0.7841 0.1194 0.1866 0.054 Uiso 1 1 calc R U . . .
C28 C 0.3391(4) -0.1036(3) 0.41652(17) 0.1145(13) Uani 1 1 d . . . . .
H28A H 0.2352 -0.1086 0.3954 0.172 Uiso 1 1 calc R U . . .
H28B H 0.3657 -0.0736 0.4772 0.172 Uiso 1 1 calc R U . . .
H28C H 0.3516 -0.1940 0.4027 0.172 Uiso 1 1 calc R U . . .
Si1 Si 1.0662(2) 0.30258(17) 0.15161(13) 0.0538(4) Uani 0.7 1 d D U P A 1
C29 C 1.1098(9) 0.1693(11) 0.2074(6) 0.0746(16) Uani 0.7 1 d D U P A 1
H29A H 1.2179 0.1888 0.2237 0.112 Uiso 0.7 1 calc R U P A 1
H29B H 1.0662 0.0798 0.1707 0.112 Uiso 0.7 1 calc R U P A 1
H29C H 1.0685 0.1689 0.2574 0.112 Uiso 0.7 1 calc R U P A 1
C30 C 1.1553(5) 0.4789(4) 0.2220(3) 0.0913(12) Uani 0.7 1 d D U P A 1
H30A H 1.1152 0.4808 0.2724 0.137 Uiso 0.7 1 calc R U P A 1
H30B H 1.1330 0.5491 0.1919 0.137 Uiso 0.7 1 calc R U P A 1
H30C H 1.2633 0.4970 0.2377 0.137 Uiso 0.7 1 calc R U P A 1
C31 C 1.1008(8) 0.2345(10) 0.0391(5) 0.1063(18) Uani 0.5 1 d D U P A 1
H31A H 1.2079 0.2579 0.0418 0.159 Uiso 0.5 1 calc R U P A 1
H31B H 1.0549 0.2776 -0.0033 0.159 Uiso 0.5 1 calc R U P A 1
H31C H 1.0563 0.1351 0.0243 0.159 Uiso 0.5 1 calc R U P A 1
Si1' Si 1.0452(6) 0.2641(6) 0.1326(4) 0.0788(12) Uani 0.3 1 d D U P A 2
C29' C 1.085(2) 0.160(3) 0.2198(13) 0.066(3) Uani 0.3 1 d D U P A 2
H29D H 1.0758 0.2065 0.2729 0.100 Uiso 0.3 1 calc R U P A 2
H29E H 1.1864 0.1534 0.2252 0.100 Uiso 0.3 1 calc R U P A 2
H29F H 1.0138 0.0682 0.2050 0.100 Uiso 0.3 1 calc R U P A 2
C30' C 1.1728(13) 0.4504(12) 0.1710(9) 0.104(2) Uani 0.3 1 d D U P A 2
H30D H 1.1194 0.5046 0.1985 0.156 Uiso 0.3 1 calc R U P A 2
H30E H 1.2013 0.4895 0.1233 0.156 Uiso 0.3 1 calc R U P A 2
H30F H 1.2622 0.4514 0.2107 0.156 Uiso 0.3 1 calc R U P A 2
C31' C 1.1470(7) 0.3181(7) 0.0559(4) 0.0837(14) Uani 0.5 1 d D U P A 2
H31D H 1.0790 0.3291 0.0074 0.125 Uiso 0.5 1 calc R U P A 2
H31E H 1.1937 0.2493 0.0386 0.125 Uiso 0.5 1 calc R U P A 2
H31F H 1.2239 0.4055 0.0797 0.125 Uiso 0.5 1 calc R U P A 2

loop_
_atom_site_aniso_label
_atom_site_aniso_U_11
_atom_site_aniso_U_22
_atom_site_aniso_U_33
_atom_site_aniso_U_23
_atom_site_aniso_U_13
_atom_site_aniso_U_12
N1 0.0460(8) 0.0528(9) 0.0576(9) 0.0199(7) 0.0109(7) 0.0115(7)
N2 0.0336(6) 0.0329(7) 0.0396(7) 0.0049(5) 0.0022(5) 0.0016(5)
O1 0.0403(7) 0.0805(10) 0.0975(12) 0.0381(9) 0.0145(7) 0.0111(7)
O2 0.0655(9) 0.0450(8) 0.0897(11) 0.0076(7) -0.0138(8) 0.0185(7)
O3 0.0578(8) 0.0479(7) 0.0548(7) 0.0013(6) -0.0057(6) 0.0200(6)
O4 0.0549(8) 0.0583(8) 0.0505(7) 0.0135(6) 0.0085(6) -0.0119(6)
C1 0.0668(14) 0.0896(17) 0.0749(14) 0.0414(13) 0.0255(11) 0.0203(12)
C2 0.0964(19) 0.126(2) 0.0743(16) 0.0524(16) 0.0246(14) 0.0435(18)
C3 0.0655(14) 0.1046(19) 0.0601(13) 0.0182(12) 0.0060(10) 0.0360(13)
C4 0.0476(10) 0.0536(11) 0.0591(11) 0.0142(9) 0.0090(8) 0.0190(8)
C5 0.0408(9) 0.0360(9) 0.0627(11) 0.0130(8) 0.0052(8) 0.0051(7)
C6 0.0393(8) 0.0421(9) 0.0463(9) 0.0033(7) -0.0035(7) 0.0086(7)
C7 0.0741(14) 0.0528(11) 0.0628(12) 0.0001(9) -0.0008(10) 0.0265(10)
C8 0.0859(16) 0.0870(17) 0.0538(12) -0.0121(11) 0.0023(11) 0.0434(14)
C9 0.0790(15) 0.0957(18) 0.0466(11) 0.0076(11) 0.0164(10) 0.0280(13)
C10 0.0696(13) 0.0618(12) 0.0495(10) 0.0092(9) 0.0146(9) 0.0090(10)
C11 0.0386(8) 0.0410(9) 0.0406(8) 0.0025(7) -0.0002(7) 0.0013(7)
C12 0.0414(9) 0.0364(8) 0.0444(9) 0.0044(7) 0.0062(7) -0.0008(7)
C13 0.0390(9) 0.0462(10) 0.0538(10) 0.0043(8) -0.0033(7) 0.0024(7)
C14 0.0399(9) 0.0402(9) 0.0482(9) 0.0093(7) 0.0014(7) 0.0053(7)
C15 0.0412(8) 0.0369(8) 0.0349(8) 0.0052(6) 0.0050(6) 0.0058(7)
C16 0.0310(7) 0.0352(8) 0.0448(8) 0.0018(6) 0.0020(6) 0.0041(6)
C17 0.0371(8) 0.0389(9) 0.0498(9) 0.0047(7) 0.0049(7) 0.0039(7)
C18 0.0386(9) 0.0407(9) 0.0658(12) 0.0033(8) 0.0079(8) -0.0005(7)
C19 0.0402(9) 0.0494(10) 0.0648(12) -0.0088(9) -0.0016(8) -0.0015(8)
C20 0.0455(10) 0.0591(11) 0.0457(9) -0.0072(8) 0.0001(8) 0.0095(8)
C21 0.0346(8) 0.0427(9) 0.0451(9) -0.0001(7) 0.0044(7) 0.0096(7)
C22 0.0417(9) 0.0492(9) 0.0367(8) 0.0019(7) 0.0065(7) 0.0130(7)
C23 0.0490(10) 0.0750(13) 0.0487(10) 0.0133(9) 0.0059(8) 0.0253(9)
C24 0.0708(13) 0.0732(14) 0.0548(11) 0.0271(10) 0.0106(10) 0.0325(11)
C25 0.0622(12) 0.0579(11) 0.0537(10) 0.0194(9) 0.0164(9) 0.0155(9)
C26 0.0474(9) 0.0518(10) 0.0474(9) 0.0111(8) 0.0136(8) 0.0138(8)
C27 0.0430(9) 0.0474(9) 0.0457(9) 0.0109(7) 0.0092(7) 0.0150(7)
C28 0.109(2) 0.114(2) 0.0694(16) 0.0312(15) 0.0138(15) -0.0516(18)
Si1 0.0356(7) 0.0613(8) 0.0659(9) 0.0199(6) 0.0155(6) 0.0108(6)
C29 0.052(3) 0.086(3) 0.093(3) 0.033(2) 0.020(2) 0.023(2)
C30 0.070(2) 0.073(2) 0.112(3) 0.000(2) 0.005(2) 0.0068(17)
C31 0.063(3) 0.155(4) 0.101(3) 0.025(4) 0.029(3) 0.025(3)
Si1' 0.0403(13) 0.099(3) 0.079(2) 0.0387(18) 0.0011(14) -0.0101(17)
C29' 0.040(4) 0.084(4) 0.081(4) 0.032(3) 0.014(4) 0.022(3)
C30' 0.071(4) 0.097(4) 0.115(4) 0.022(4) 0.000(4) -0.008(4)
C31' 0.058(3) 0.105(4) 0.090(3) 0.025(3) 0.035(2) 0.015(3)

loop_
_atom_type_symbol
_atom_type_description
_atom_type_scat_dispersion_real
_atom_type_scat_dispersion_imag
_atom_type_scat_source
C C 0.0033 0.0016 'International Tables Vol C Tables 4.2.6.8 and 6.1.1.4'
H H 0.0000 0.0000 'International Tables Vol C Tables 4.2.6.8 and 6.1.1.4'
N N 0.0061 0.0033 'International Tables Vol C Tables 4.2.6.8 and 6.1.1.4'
O O 0.0106 0.0060 'International Tables Vol C Tables 4.2.6.8 and 6.1.1.4'
Si Si 0.0817 0.0704 'International Tables Vol C Tables 4.2.6.8 and 6.1.1.4'

loop_
_geom_angle_atom_site_label_1
_geom_angle_atom_site_label_2
_geom_angle_atom_site_label_3
_geom_angle
_geom_angle_site_symmetry_1
_geom_angle_site_symmetry_3
_geom_angle_publ_flag
C5 N1 C1 121.41(16) . . ?
C5 N1 C4 126.72(16) . . ?
C1 N1 C4 111.74(15) . . ?
C15 N2 C14 113.50(13) . . ?
C15 N2 C16 122.12(13) . . ?
C14 N2 C16 124.35(13) . . ?
C17 O4 C28 117.62(16) . . ?
N1 C1 C2 103.59(18) . . ?
N1 C1 H1A 111.0 . . ?
C2 C1 H1A 111.0 . . ?
N1 C1 H1B 111.0 . . ?
C2 C1 H1B 111.0 . . ?
H1A C1 H1B 109.0 . . ?
C3 C2 C1 105.14(18) . . ?
C3 C2 H2A 110.7 . . ?
C1 C2 H2A 110.7 . . ?
C3 C2 H2B 110.7 . . ?
C1 C2 H2B 110.7 . . ?
H2A C2 H2B 108.8 . . ?
C4 C3 C2 103.8(2) . . ?
C4 C3 H3A 111.0 . . ?
C2 C3 H3A 111.0 . . ?
C4 C3 H3B 111.0 . . ?
C2 C3 H3B 111.0 . . ?
H3A C3 H3B 109.0 . . ?
N1 C4 C3 102.66(16) . . ?
N1 C4 H4A 111.2 . . ?
C3 C4 H4A 111.2 . . ?
N1 C4 H4B 111.2 . . ?
C3 C4 H4B 111.2 . . ?
H4A C4 H4B 109.1 . . ?
O1 C5 N1 122.28(18) . . ?
O1 C5 C6 120.74(17) . . ?
N1 C5 C6 116.98(15) . . ?
C7 C6 C11 120.10(18) . . ?
C7 C6 C5 119.78(17) . . ?
C11 C6 C5 120.08(16) . . ?
C8 C7 C6 120.3(2) . . ?
C8 C7 H7 119.8 . . ?
C6 C7 H7 119.8 . . ?
C9 C8 C7 119.9(2) . . ?
C9 C8 H8 120.0 . . ?
C7 C8 H8 120.0 . . ?
C8 C9 C10 120.2(2) . . ?
C8 C9 H9 119.9 . . ?
C10 C9 H9 119.9 . . ?
C9 C10 C11 121.2(2) . . ?
C9 C10 H10 119.4 . . ?
C11 C10 H10 119.4 . . ?
C10 C11 C6 118.22(17) . . ?
C10 C11 C12 121.12(16) . . ?
C6 C11 C12 120.50(15) . . ?
C11 C12 C13 118.44(14) . . ?
C11 C12 C15 111.06(14) . . ?
C13 C12 C15 104.05(13) . . ?
C11 C12 H12 107.6 . . ?
C13 C12 H12 107.6 . . ?
C15 C12 H12 107.6 . . ?
C14 C13 C12 105.40(13) . . ?
C14 C13 H13A 110.7 . . ?
C12 C13 H13A 110.7 . . ?
C14 C13 H13B 110.7 . . ?
C12 C13 H13B 110.7 . . ?
H13A C13 H13B 108.8 . . ?
O2 C14 N2 124.36(15) . . ?
O2 C14 C13 128.03(16) . . ?
N2 C14 C13 107.61(14) . . ?
O3 C15 N2 124.84(14) . . ?
O3 C15 C12 127.49(15) . . ?
N2 C15 C12 107.62(13) . . ?
C21 C16 C17 121.61(14) . . ?
C21 C16 N2 119.85(14) . . ?
C17 C16 N2 118.47(14) . . ?
O4 C17 C18 124.41(16) . . ?
O4 C17 C16 115.96(14) . . ?
C18 C17 C16 119.61(16) . . ?
C19 C18 C17 118.90(17) . . ?
C19 C18 H18 120.6 . . ?
C17 C18 H18 120.6 . . ?
C20 C19 C18 121.73(16) . . ?
C20 C19 H19 119.1 . . ?
C18 C19 H19 119.1 . . ?
C19 C20 C21 120.25(17) . . ?
C19 C20 H20 119.9 . . ?
C21 C20 H20 119.9 . . ?
C16 C21 C20 117.90(16) . . ?
C16 C21 C22 121.12(14) . . ?
C20 C21 C22 120.98(16) . . ?
C23 C22 C27 118.24(17) . . ?
C23 C22 C21 120.55(15) . . ?
C27 C22 C21 121.21(15) . . ?
C24 C23 C22 120.69(18) . . ?
C24 C23 H23 119.7 . . ?
C22 C23 H23 119.7 . . ?
C23 C24 C25 119.91(18) . . ?
C23 C24 H24 120.0 . . ?
C25 C24 H24 120.0 . . ?
C26 C25 C24 121.40(18) . . ?
C26 C25 H25 119.3 . . ?
C24 C25 H25 119.3 . . ?
C25 C26 C27 117.33(17) . . ?
C25 C26 Si1' 122.5(2) . . ?
C27 C26 Si1' 119.2(2) . . ?
C25 C26 Si1 119.80(15) . . ?
C27 C26 Si1 122.76(15) . . ?
C22 C27 C26 122.40(16) . . ?
C22 C27 H27 118.8 . . ?
C26 C27 H27 118.8 . . ?
O4 C28 H28A 109.5 . . ?
O4 C28 H28B 109.5 . . ?
H28A C28 H28B 109.5 . . ?
O4 C28 H28C 109.5 . . ?
H28A C28 H28C 109.5 . . ?
H28B C28 H28C 109.5 . . ?
C29 Si1 C30 109.8(4) . . ?
C29 Si1 C26 111.2(3) . . ?
C30 Si1 C26 108.37(18) . . ?
C29 Si1 C31 98.7(5) . . ?
C30 Si1 C31 128.8(3) . . ?
C26 Si1 C31 99.1(2) . . ?
Si1 C29 H29A 109.5 . . ?
Si1 C29 H29B 109.5 . . ?
H29A C29 H29B 109.5 . . ?
Si1 C29 H29C 109.5 . . ?
H29A C29 H29C 109.5 . . ?
H29B C29 H29C 109.5 . . ?
Si1 C30 H30A 109.5 . . ?
Si1 C30 H30B 109.5 . . ?
H30A C30 H30B 109.5 . . ?
Si1 C30 H30C 109.5 . . ?
H30A C30 H30C 109.5 . . ?
H30B C30 H30C 109.5 . . ?
Si1 C31 H31A 109.5 . . ?
Si1 C31 H31B 109.5 . . ?
H31A C31 H31B 109.5 . . ?
Si1 C31 H31C 109.5 . . ?
H31A C31 H31C 109.5 . . ?
H31B C31 H31C 109.5 . . ?
C31' Si1' C26 118.9(4) . . ?
C31' Si1' C30' 69.9(5) . . ?
C26 Si1' C30' 106.2(5) . . ?
C31' Si1' C29' 130.6(8) . . ?
C26 Si1' C29' 109.2(7) . . ?
C30' Si1' C29' 107.7(9) . . ?
Si1' C29' H29D 109.5 . . ?
Si1' C29' H29E 109.5 . . ?
H29D C29' H29E 109.5 . . ?
Si1' C29' H29F 109.4 . . ?
H29D C29' H29F 109.5 . . ?
H29E C29' H29F 109.5 . . ?
Si1' C30' H30D 109.5 . . ?
Si1' C30' H30E 109.5 . . ?
H30D C30' H30E 109.5 . . ?
Si1' C30' H30F 109.5 . . ?
H30D C30' H30F 109.5 . . ?
H30E C30' H30F 109.5 . . ?
Si1' C31' H31D 109.5 . . ?
Si1' C31' H31E 109.5 . . ?
H31D C31' H31E 109.5 . . ?
Si1' C31' H31F 109.5 . . ?
H31D C31' H31F 109.5 . . ?
H31E C31' H31F 109.5 . . ?

loop_
_geom_bond_atom_site_label_1
_geom_bond_atom_site_label_2
_geom_bond_distance
_geom_bond_site_symmetry_2
_geom_bond_publ_flag
N1 C5 1.328(2) . ?
N1 C1 1.464(3) . ?
N1 C4 1.470(2) . ?
N2 C15 1.382(2) . ?
N2 C14 1.393(2) . ?
N2 C16 1.4379(19) . ?
O1 C5 1.236(2) . ?
O2 C14 1.197(2) . ?
O3 C15 1.205(2) . ?
O4 C17 1.358(2) . ?
O4 C28 1.419(2) . ?
C1 C2 1.514(3) . ?
C1 H1A 0.9700 . ?
C1 H1B 0.9700 . ?
C2 C3 1.505(4) . ?
C2 H2A 0.9700 . ?
C2 H2B 0.9700 . ?
C3 C4 1.502(3) . ?
C3 H3A 0.9700 . ?
C3 H3B 0.9700 . ?
C4 H4A 0.9700 . ?
C4 H4B 0.9700 . ?
C5 C6 1.499(3) . ?
C6 C7 1.384(3) . ?
C6 C11 1.397(2) . ?
C7 C8 1.380(3) . ?
C7 H7 0.9300 . ?
C8 C9 1.367(4) . ?
C8 H8 0.9300 . ?
C9 C10 1.374(3) . ?
C9 H9 0.9300 . ?
C10 C11 1.387(3) . ?
C10 H10 0.9300 . ?
C11 C12 1.514(2) . ?
C12 C13 1.526(3) . ?
C12 C15 1.527(2) . ?
C12 H12 0.9800 . ?
C13 C14 1.504(2) . ?
C13 H13A 0.9700 . ?
C13 H13B 0.9700 . ?
C16 C21 1.390(2) . ?
C16 C17 1.394(2) . ?
C17 C18 1.387(2) . ?
C18 C19 1.379(3) . ?
C18 H18 0.9300 . ?
C19 C20 1.378(3) . ?
C19 H19 0.9300 . ?
C20 C21 1.397(2) . ?
C20 H20 0.9300 . ?
C21 C22 1.489(2) . ?
C22 C23 1.383(3) . ?
C22 C27 1.390(2) . ?
C23 C24 1.377(3) . ?
C23 H23 0.9300 . ?
C24 C25 1.387(3) . ?
C24 H24 0.9300 . ?
C25 C26 1.380(3) . ?
C25 H25 0.9300 . ?
C26 C27 1.396(2) . ?
C26 Si1' 1.811(7) . ?
C26 Si1 1.910(3) . ?
C27 H27 0.9300 . ?
C28 H28A 0.9600 . ?
C28 H28B 0.9600 . ?
C28 H28C 0.9600 . ?
Si1 C29 1.815(8) . ?
Si1 C30 1.880(4) . ?
Si1 C31 1.984(7) . ?
C29 H29A 0.9600 . ?
C29 H29B 0.9600 . ?
C29 H29C 0.9600 . ?
C30 H30A 0.9600 . ?
C30 H30B 0.9600 . ?
C30 H30C 0.9600 . ?
C31 H31A 0.9600 . ?
C31 H31B 0.9600 . ?
C31 H31C 0.9600 . ?
Si1' C31' 1.754(8) . ?
Si1' C30' 1.896(11) . ?
Si1' C29' 1.912(15) . ?
C29' H29D 0.9600 . ?
C29' H29E 0.9600 . ?
C29' H29F 0.9600 . ?
C30' H30D 0.9600 . ?
C30' H30E 0.9600 . ?
C30' H30F 0.9600 . ?
C31' H31D 0.9600 . ?
C31' H31E 0.9600 . ?
C31' H31F 0.9600 . ?

loop_
_geom_torsion_atom_site_label_1
_geom_torsion_atom_site_label_2
_geom_torsion_atom_site_label_3
_geom_torsion_atom_site_label_4
_geom_torsion
_geom_torsion_site_symmetry_1
_geom_torsion_site_symmetry_2
_geom_torsion_site_symmetry_3
_geom_torsion_site_symmetry_4
_geom_torsion_publ_flag
C5 N1 C1 C2 177.2(2) . . . . ?
C4 N1 C1 C2 1.0(3) . . . . ?
N1 C1 C2 C3 -22.5(3) . . . . ?
C1 C2 C3 C4 35.5(3) . . . . ?
C5 N1 C4 C3 -155.2(2) . . . . ?
C1 N1 C4 C3 20.6(2) . . . . ?
C2 C3 C4 N1 -33.8(2) . . . . ?
C1 N1 C5 O1 -0.3(3) . . . . ?
C4 N1 C5 O1 175.23(18) . . . . ?
C1 N1 C5 C6 -179.83(18) . . . . ?
C4 N1 C5 C6 -4.3(3) . . . . ?
O1 C5 C6 C7 105.8(2) . . . . ?
N1 C5 C6 C7 -74.7(2) . . . . ?
O1 C5 C6 C11 -71.7(2) . . . . ?
N1 C5 C6 C11 107.80(19) . . . . ?
C11 C6 C7 C8 0.2(3) . . . . ?
C5 C6 C7 C8 -177.34(18) . . . . ?
C6 C7 C8 C9 0.1(3) . . . . ?
C7 C8 C9 C10 -0.4(4) . . . . ?
C8 C9 C10 C11 0.3(4) . . . . ?
C9 C10 C11 C6 0.0(3) . . . . ?
C9 C10 C11 C12 -175.47(19) . . . . ?
C7 C6 C11 C10 -0.3(3) . . . . ?
C5 C6 C11 C10 177.27(16) . . . . ?
C7 C6 C11 C12 175.24(16) . . . . ?
C5 C6 C11 C12 -7.2(2) . . . . ?
C10 C11 C12 C13 -45.3(2) . . . . ?
C6 C11 C12 C13 139.36(16) . . . . ?
C10 C11 C12 C15 75.0(2) . . . . ?
C6 C11 C12 C15 -100.34(18) . . . . ?
C11 C12 C13 C14 137.15(15) . . . . ?
C15 C12 C13 C14 13.31(18) . . . . ?
C15 N2 C14 O2 -175.72(18) . . . . ?
C16 N2 C14 O2 2.4(3) . . . . ?
C15 N2 C14 C13 3.42(19) . . . . ?
C16 N2 C14 C13 -178.49(15) . . . . ?
C12 C13 C14 O2 168.4(2) . . . . ?
C12 C13 C14 N2 -10.71(19) . . . . ?
C14 N2 C15 O3 -176.73(16) . . . . ?
C16 N2 C15 O3 5.1(3) . . . . ?
C14 N2 C15 C12 5.45(18) . . . . ?
C16 N2 C15 C12 -172.70(14) . . . . ?
C11 C12 C15 O3 42.1(2) . . . . ?
C13 C12 C15 O3 170.55(17) . . . . ?
C11 C12 C15 N2 -140.20(14) . . . . ?
C13 C12 C15 N2 -11.70(17) . . . . ?
C15 N2 C16 C21 68.3(2) . . . . ?
C14 N2 C16 C21 -109.66(19) . . . . ?
C15 N2 C16 C17 -108.61(18) . . . . ?
C14 N2 C16 C17 73.5(2) . . . . ?
C28 O4 C17 C18 4.7(3) . . . . ?
C28 O4 C17 C16 -176.8(2) . . . . ?
C21 C16 C17 O4 -178.42(15) . . . . ?
N2 C16 C17 O4 -1.6(2) . . . . ?
C21 C16 C17 C18 0.2(3) . . . . ?
N2 C16 C17 C18 177.01(15) . . . . ?
O4 C17 C18 C19 177.98(18) . . . . ?
C16 C17 C18 C19 -0.5(3) . . . . ?
C17 C18 C19 C20 0.2(3) . . . . ?
C18 C19 C20 C21 0.4(3) . . . . ?
C17 C16 C21 C20 0.4(3) . . . . ?
N2 C16 C21 C20 -176.39(15) . . . . ?
C17 C16 C21 C22 179.23(15) . . . . ?
N2 C16 C21 C22 2.4(2) . . . . ?
C19 C20 C21 C16 -0.7(3) . . . . ?
C19 C20 C21 C22 -179.50(17) . . . . ?
C16 C21 C22 C23 -123.51(19) . . . . ?
C20 C21 C22 C23 55.3(2) . . . . ?
C16 C21 C22 C27 56.3(2) . . . . ?
C20 C21 C22 C27 -124.89(19) . . . . ?
C27 C22 C23 C24 -1.9(3) . . . . ?
C21 C22 C23 C24 177.90(18) . . . . ?
C22 C23 C24 C25 1.0(3) . . . . ?
C23 C24 C25 C26 0.3(3) . . . . ?
C24 C25 C26 C27 -0.6(3) . . . . ?
C24 C25 C26 Si1' 168.0(2) . . . . ?
C24 C25 C26 Si1 -176.94(17) . . . . ?
C23 C22 C27 C26 1.7(3) . . . . ?
C21 C22 C27 C26 -178.11(16) . . . . ?
C25 C26 C27 C22 -0.5(3) . . . . ?
Si1' C26 C27 C22 -169.4(2) . . . . ?
Si1 C26 C27 C22 175.78(14) . . . . ?
C25 C26 Si1' C31' -18.5(5) . . . . ?
C27 C26 Si1' C31' 149.8(4) . . . . ?
Si1 C26 Si1' C31' -100.6(12) . . . . ?
C25 C26 Si1' C30' 57.1(6) . . . . ?
C27 C26 Si1' C30' -134.5(5) . . . . ?
Si1 C26 Si1' C30' -25.0(10) . . . . ?
C25 C26 Si1' C29' 173.1(9) . . . . ?
C27 C26 Si1' C29' -18.6(10) . . . . ?
Si1 C26 Si1' C29' 91.0(16) . . . . ?
